data_4342156
loop_
_publ_author_name
'Abubekerov, Mark'
'Diaconescu, Paula L.'

_publ_section_title
;
 Synthesis and Characterization of Ferrocene-Chelating Heteroscorpionate
 Complexes of Nickel(II) and Zinc(II).
;
_journal_issue 4
_journal_name_full 'Inorganic chemistry'
_journal_page_first 1778
_journal_page_last 1784
_journal_paper_doi 10.1021/ic502691b
_journal_volume 54
_journal_year 2015
_chemical_formula_sum 'C33 H36 B Fe N4 P Zn'
_chemical_formula_weight 651.66
_chemical_name_systematic
; 
 ? 
;
_space_group_IT_number 2
_symmetry_cell_setting triclinic
_symmetry_space_group_name_Hall '-P 1'
_symmetry_space_group_name_H-M 'P -1'
_atom_sites_solution_hydrogens geom
_atom_sites_solution_primary direct
_atom_sites_solution_secondary difmap
_audit_creation_method SHELXL-97
_cell_angle_alpha 85.3940(12)
_cell_angle_beta 84.2210(12)
_cell_angle_gamma 67.7460(11)
_cell_formula_units_Z 2
_cell_length_a 10.1105(8)
_cell_length_b 12.1986(9)
_cell_length_c 13.4477(10)
_cell_measurement_temperature 100(2)
_cell_volume 1525.6(2)
_computing_structure_refinement 'SHELXL-97 (Sheldrick, 1997)'
_computing_structure_solution 'SHELXS-97 (Sheldrick, 1990)'
_diffrn_ambient_temperature 100(2)
_diffrn_measured_fraction_theta_full 0.998
_diffrn_measured_fraction_theta_max 0.998
_diffrn_radiation_monochromator graphite
_diffrn_radiation_source 'fine-focus sealed tube'
_diffrn_radiation_type MoK\a
_diffrn_radiation_wavelength 0.71073
_diffrn_reflns_av_R_equivalents 0.0164
_diffrn_reflns_av_sigmaI/netI 0.0144
_diffrn_reflns_limit_h_max 12
_diffrn_reflns_limit_h_min -12
_diffrn_reflns_limit_k_max 14
_diffrn_reflns_limit_k_min -14
_diffrn_reflns_limit_l_max 15
_diffrn_reflns_limit_l_min -15
_diffrn_reflns_number 18106
_diffrn_reflns_theta_full 25.00
_diffrn_reflns_theta_max 25.00
_diffrn_reflns_theta_min 1.81
_exptl_absorpt_coefficient_mu 1.343
_exptl_absorpt_correction_T_max 0.8001
_exptl_absorpt_correction_T_min 0.7663
_exptl_absorpt_correction_type multi-scan
_exptl_absorpt_process_details 'Bruker AXS area detector scaling and absorption correction'
_exptl_crystal_density_diffrn 1.419
_exptl_crystal_density_method 'not measured'
_exptl_crystal_description block
_exptl_crystal_F_000 676
_exptl_crystal_size_max 0.11
_exptl_crystal_size_mid 0.09
_exptl_crystal_size_min 0.08
_refine_diff_density_max 0.340
_refine_diff_density_min -0.285
_refine_diff_density_rms 0.062
_refine_ls_extinction_method none
_refine_ls_goodness_of_fit_ref 1.066
_refine_ls_hydrogen_treatment mixed
_refine_ls_matrix_type full
_refine_ls_number_parameters 379
_refine_ls_number_reflns 5343
_refine_ls_number_restraints 0
_refine_ls_restrained_S_all 1.066
_refine_ls_R_factor_all 0.0245
_refine_ls_R_factor_gt 0.0226
_refine_ls_shift/su_max 0.002
_refine_ls_shift/su_mean 0.000
_refine_ls_structure_factor_coef Fsqd
_refine_ls_weighting_details 'calc w=1/[\s^2^(Fo^2^)+(0.0345P)^2^+0.8003P] where P=(Fo^2^+2Fc^2^)/3'
_refine_ls_weighting_scheme calc
_refine_ls_wR_factor_gt 0.0603
_refine_ls_wR_factor_ref 0.0614
_reflns_number_gt 5000
_reflns_number_total 5343
_reflns_threshold_expression >2sigma(I)
_cod_data_source_file ic502691b_si_002.cif
_cod_data_source_block pld1407sm_a
_cod_depositor_comments 'Adding full bibliography for 4342151--4342156.cif.'
_cod_original_sg_symbol_H-M P-1
_cod_database_code 4342156

loop_
_symmetry_equiv_pos_as_xyz
'x, y, z'
'-x, -y, -z'

loop_
_atom_site_label
_atom_site_type_symbol
_atom_site_fract_x
_atom_site_fract_y
_atom_site_fract_z
_atom_site_U_iso_or_equiv
_atom_site_adp_type
_atom_site_occupancy
_atom_site_symmetry_multiplicity
_atom_site_calc_flag
_atom_site_refinement_flags
Zn1 Zn 0.600807(18) 0.743353(15) 0.836111(13) 0.01546(7) Uani 1 1 d .
H1 H 0.8313(17) 0.9628(14) 0.9222(12) 0.011(4) Uiso 1 1 d .
Fe1 Fe 1.00374(2) 0.763776(19) 0.676147(16) 0.01474(7) Uani 1 1 d .
P1 P 0.75626(4) 0.64369(3) 0.68260(3) 0.01460(9) Uani 1 1 d .
N1 N 0.75072(14) 0.71625(11) 0.93406(9) 0.0150(3) Uani 1 1 d .
N2 N 0.82703(13) 0.78770(11) 0.93807(9) 0.0139(3) Uani 1 1 d .
N4 N 0.63325(14) 0.97256(11) 0.86817(9) 0.0145(3) Uani 1 1 d .
N3 N 0.54753(14) 0.92303(12) 0.83111(10) 0.0165(3) Uani 1 1 d .
B1 B 0.79730(19) 0.90773(16) 0.87589(13) 0.0153(4) Uani 1 1 d .
C1 C 0.45036(19) 0.67399(17) 0.84595(14) 0.0251(4) Uani 1 1 d .
H1A H 0.3974 0.6972 0.7856 0.038 Uiso 1 1 calc R
H1B H 0.3841 0.7032 0.9048 0.038 Uiso 1 1 calc R
H1C H 0.4955 0.5874 0.8522 0.038 Uiso 1 1 calc R
C2 C 0.79901(17) 0.62670(14) 1.00194(12) 0.0178(3) Uani 1 1 d .
C3 C 0.90768(17) 0.63915(15) 1.04976(12) 0.0192(3) Uani 1 1 d .
H3 H 0.9605 0.5881 1.1011 0.023 Uiso 1 1 calc R
C4 C 0.92340(17) 0.74096(14) 1.00752(11) 0.0167(3) Uani 1 1 d .
C5 C 0.73582(19) 0.53329(15) 1.01815(14) 0.0254(4) Uani 1 1 d .
H5A H 0.7157 0.5135 0.9536 0.038 Uiso 1 1 calc R
H5B H 0.6466 0.5629 1.0611 0.038 Uiso 1 1 calc R
H5C H 0.8038 0.4622 1.0504 0.038 Uiso 1 1 calc R
C6 C 1.02945(18) 0.79286(15) 1.02863(13) 0.0218(4) Uani 1 1 d .
H6A H 1.0974 0.7864 0.9700 0.033 Uiso 1 1 calc R
H6B H 1.0815 0.7497 1.0862 0.033 Uiso 1 1 calc R
H6C H 0.9790 0.8766 1.0435 0.033 Uiso 1 1 calc R
C7 C 0.41668(17) 1.00910(15) 0.82772(12) 0.0186(3) Uani 1 1 d .
C8 C 0.41767(17) 1.11326(15) 0.86094(12) 0.0187(3) Uani 1 1 d .
H8 H 0.3393 1.1871 0.8660 0.022 Uiso 1 1 calc R
C9 C 0.55622(17) 1.08755(14) 0.88522(11) 0.0167(3) Uani 1 1 d .
C10 C 0.29411(19) 0.98810(17) 0.79144(16) 0.0306(4) Uani 1 1 d .
H10A H 0.2756 1.0251 0.7242 0.046 Uiso 1 1 calc R
H10B H 0.2085 1.0228 0.8370 0.046 Uiso 1 1 calc R
H10C H 0.3176 0.9026 0.7892 0.046 Uiso 1 1 calc R
C11 C 0.61792(19) 1.16838(15) 0.92206(13) 0.0231(4) Uani 1 1 d .
H11A H 0.6964 1.1724 0.8747 0.035 Uiso 1 1 calc R
H11B H 0.6546 1.1382 0.9876 0.035 Uiso 1 1 calc R
H11C H 0.5434 1.2478 0.9282 0.035 Uiso 1 1 calc R
C12 C 0.76536(19) 0.49166(14) 0.67400(12) 0.0205(3) Uani 1 1 d .
C13 C 0.8890(2) 0.39394(15) 0.69311(12) 0.0257(4) Uani 1 1 d .
H13 H 0.9721 0.4052 0.7094 0.031 Uiso 1 1 calc R
C14 C 0.8910(3) 0.27946(17) 0.68829(14) 0.0370(5) Uani 1 1 d .
H14 H 0.9758 0.2130 0.7011 0.044 Uiso 1 1 calc R
C15 C 0.7714(3) 0.26226(18) 0.66520(15) 0.0426(6) Uani 1 1 d .
H15 H 0.7732 0.1842 0.6619 0.051 Uiso 1 1 calc R
C16 C 0.6483(3) 0.3589(2) 0.64671(17) 0.0439(6) Uani 1 1 d .
H16 H 0.5655 0.3469 0.6305 0.053 Uiso 1 1 calc R
C17 C 0.6441(2) 0.47349(17) 0.65148(15) 0.0320(4) Uani 1 1 d .
H17 H 0.5585 0.5394 0.6394 0.038 Uiso 1 1 calc R
C18 C 0.67589(17) 0.71562(14) 0.56737(12) 0.0168(3) Uani 1 1 d .
C19 C 0.73162(19) 0.67213(15) 0.47296(13) 0.0227(4) Uani 1 1 d .
H19 H 0.8160 0.6027 0.4666 0.027 Uiso 1 1 calc R
C20 C 0.6637(2) 0.73047(16) 0.38838(13) 0.0268(4) Uani 1 1 d .
H20 H 0.7038 0.7022 0.3241 0.032 Uiso 1 1 calc R
C21 C 0.5378(2) 0.82965(16) 0.39704(13) 0.0247(4) Uani 1 1 d .
H21 H 0.4914 0.8688 0.3390 0.030 Uiso 1 1 calc R
C22 C 0.48017(19) 0.87131(15) 0.49059(13) 0.0235(4) Uani 1 1 d .
H22 H 0.3930 0.9383 0.4971 0.028 Uiso 1 1 calc R
C23 C 0.55007(18) 0.81496(15) 0.57507(12) 0.0200(3) Uani 1 1 d .
H23 H 0.5111 0.8449 0.6391 0.024 Uiso 1 1 calc R
C24 C 0.94089(17) 0.62683(14) 0.66875(12) 0.0164(3) Uani 1 1 d .
C25 C 1.03228(18) 0.63400(14) 0.58168(12) 0.0205(3) Uani 1 1 d .
H25 H 1.0056 0.6460 0.5109 0.025 Uiso 1 1 calc R
C26 C 1.16654(18) 0.62210(15) 0.61357(13) 0.0233(4) Uani 1 1 d .
H26 H 1.2501 0.6262 0.5691 0.028 Uiso 1 1 calc R
C27 C 1.16126(18) 0.60708(14) 0.71939(13) 0.0215(4) Uani 1 1 d .
H27 H 1.2402 0.5988 0.7621 0.026 Uiso 1 1 calc R
C28 C 1.02240(17) 0.61045(13) 0.75435(12) 0.0171(3) Uani 1 1 d .
H28 H 0.9874 0.6029 0.8258 0.021 Uiso 1 1 calc R
C29 C 0.88073(17) 0.90152(13) 0.76687(12) 0.0159(3) Uani 1 1 d .
C30 C 0.82531(18) 0.91666(13) 0.67043(12) 0.0171(3) Uani 1 1 d .
H30 H 0.7273 0.9213 0.6583 0.020 Uiso 1 1 calc R
C31 C 0.93284(19) 0.92015(14) 0.59448(13) 0.0221(4) Uani 1 1 d .
H31 H 0.9226 0.9298 0.5208 0.027 Uiso 1 1 calc R
C32 C 1.05666(19) 0.90807(15) 0.64217(13) 0.0233(4) Uani 1 1 d .
H32 H 1.1494 0.9080 0.6083 0.028 Uiso 1 1 calc R
C33 C 1.02460(18) 0.89694(14) 0.74730(13) 0.0194(3) Uani 1 1 d .
H33 H 1.0930 0.8857 0.7995 0.023 Uiso 1 1 calc R

loop_
_atom_site_aniso_label
_atom_site_aniso_U_11
_atom_site_aniso_U_22
_atom_site_aniso_U_33
_atom_site_aniso_U_23
_atom_site_aniso_U_13
_atom_site_aniso_U_12
Zn1 0.01517(11) 0.01658(11) 0.01755(11) -0.00138(7) -0.00128(7) -0.00910(8)
Fe1 0.01459(12) 0.01589(12) 0.01407(12) 0.00242(9) 0.00021(9) -0.00702(9)
P1 0.0174(2) 0.0138(2) 0.0141(2) -0.00042(15) -0.00128(15) -0.00750(16)
N1 0.0149(7) 0.0154(7) 0.0160(6) -0.0009(5) 0.0004(5) -0.0076(5)
N2 0.0141(6) 0.0162(7) 0.0133(6) -0.0020(5) 0.0004(5) -0.0078(5)
N4 0.0154(7) 0.0150(7) 0.0150(6) -0.0016(5) -0.0012(5) -0.0076(5)
N3 0.0151(7) 0.0164(7) 0.0199(7) -0.0020(5) -0.0026(5) -0.0075(6)
B1 0.0159(9) 0.0150(9) 0.0178(9) -0.0005(7) -0.0029(7) -0.0086(7)
C1 0.0238(9) 0.0307(10) 0.0280(9) -0.0082(7) 0.0033(7) -0.0182(8)
C2 0.0166(8) 0.0157(8) 0.0188(8) 0.0008(6) 0.0022(6) -0.0045(6)
C3 0.0172(8) 0.0197(8) 0.0175(8) 0.0027(6) -0.0014(6) -0.0038(7)
C4 0.0141(8) 0.0191(8) 0.0149(7) -0.0020(6) 0.0002(6) -0.0040(6)
C5 0.0228(9) 0.0202(9) 0.0334(10) 0.0070(7) -0.0026(7) -0.0099(7)
C6 0.0189(8) 0.0256(9) 0.0220(8) 0.0004(7) -0.0066(7) -0.0086(7)
C7 0.0158(8) 0.0216(8) 0.0177(8) -0.0007(6) -0.0004(6) -0.0067(7)
C8 0.0175(8) 0.0181(8) 0.0165(8) -0.0008(6) 0.0011(6) -0.0029(7)
C9 0.0198(8) 0.0167(8) 0.0124(7) -0.0006(6) 0.0020(6) -0.0061(7)
C10 0.0170(9) 0.0294(10) 0.0453(11) -0.0063(8) -0.0070(8) -0.0064(8)
C11 0.0267(9) 0.0174(8) 0.0253(9) -0.0054(7) -0.0024(7) -0.0074(7)
C12 0.0336(10) 0.0178(8) 0.0138(8) -0.0023(6) 0.0039(7) -0.0150(7)
C13 0.0410(11) 0.0180(8) 0.0166(8) -0.0007(6) 0.0007(7) -0.0101(8)
C14 0.0665(15) 0.0185(9) 0.0213(9) -0.0003(7) 0.0023(9) -0.0121(10)
C15 0.0814(17) 0.0245(10) 0.0308(11) -0.0059(8) 0.0091(11) -0.0324(11)
C16 0.0623(15) 0.0412(13) 0.0455(13) -0.0109(10) 0.0055(11) -0.0392(12)
C17 0.0391(11) 0.0285(10) 0.0360(11) -0.0071(8) 0.0018(9) -0.0211(9)
C18 0.0214(8) 0.0170(8) 0.0169(8) 0.0006(6) -0.0049(6) -0.0121(7)
C19 0.0259(9) 0.0219(9) 0.0214(8) -0.0041(7) -0.0035(7) -0.0091(7)
C20 0.0357(10) 0.0323(10) 0.0166(8) -0.0031(7) -0.0034(7) -0.0169(8)
C21 0.0319(10) 0.0277(9) 0.0212(9) 0.0063(7) -0.0109(7) -0.0179(8)
C22 0.0240(9) 0.0213(9) 0.0272(9) 0.0023(7) -0.0079(7) -0.0097(7)
C23 0.0235(9) 0.0202(8) 0.0191(8) -0.0012(6) -0.0033(7) -0.0109(7)
C24 0.0184(8) 0.0126(7) 0.0176(8) -0.0001(6) 0.0000(6) -0.0056(6)
C25 0.0233(9) 0.0195(8) 0.0171(8) -0.0025(6) 0.0026(7) -0.0070(7)
C26 0.0198(9) 0.0214(9) 0.0262(9) -0.0030(7) 0.0060(7) -0.0066(7)
C27 0.0174(8) 0.0174(8) 0.0271(9) 0.0013(7) -0.0020(7) -0.0040(7)
C28 0.0184(8) 0.0127(8) 0.0182(8) 0.0023(6) -0.0017(6) -0.0040(6)
C29 0.0177(8) 0.0107(7) 0.0208(8) 0.0012(6) -0.0019(6) -0.0072(6)
C30 0.0191(8) 0.0136(8) 0.0189(8) 0.0036(6) -0.0028(6) -0.0071(6)
C31 0.0278(9) 0.0178(8) 0.0200(8) 0.0068(6) -0.0008(7) -0.0096(7)
C32 0.0240(9) 0.0214(9) 0.0274(9) 0.0041(7) 0.0033(7) -0.0142(7)
C33 0.0192(8) 0.0191(8) 0.0234(8) 0.0004(6) -0.0006(7) -0.0116(7)

loop_
_atom_type_symbol
_atom_type_description
_atom_type_scat_dispersion_real
_atom_type_scat_dispersion_imag
_atom_type_scat_source
C C 0.0033 0.0016 'International Tables Vol C Tables 4.2.6.8 and 6.1.1.4'
H H 0.0000 0.0000 'International Tables Vol C Tables 4.2.6.8 and 6.1.1.4'
B B 0.0013 0.0007 'International Tables Vol C Tables 4.2.6.8 and 6.1.1.4'
N N 0.0061 0.0033 'International Tables Vol C Tables 4.2.6.8 and 6.1.1.4'
P P 0.1023 0.0942 'International Tables Vol C Tables 4.2.6.8 and 6.1.1.4'
Zn Zn 0.2839 1.4301 'International Tables Vol C Tables 4.2.6.8 and 6.1.1.4'
Fe Fe 0.3463 0.8444 'International Tables Vol C Tables 4.2.6.8 and 6.1.1.4'

loop_
_geom_angle_atom_site_label_1
_geom_angle_atom_site_label_2
_geom_angle_atom_site_label_3
_geom_angle
C1 Zn1 N1 126.95(7)
C1 Zn1 N3 121.08(7)
N1 Zn1 N3 92.11(5)
C1 Zn1 P1 101.05(5)
N1 Zn1 P1 101.28(4)
N3 Zn1 P1 113.41(4)
C24 Fe1 C28 41.80(6)
C24 Fe1 C25 41.63(6)
C28 Fe1 C25 69.66(7)
C24 Fe1 C32 163.82(7)
C28 Fe1 C32 152.86(7)
C25 Fe1 C32 125.37(7)
C24 Fe1 C31 126.18(7)
C28 Fe1 C31 165.24(7)
C25 Fe1 C31 106.75(7)
C32 Fe1 C31 40.76(7)
C24 Fe1 C33 153.64(7)
C28 Fe1 C33 118.89(7)
C25 Fe1 C33 163.71(7)
C32 Fe1 C33 41.02(7)
C31 Fe1 C33 68.51(7)
C24 Fe1 C30 107.67(6)
C28 Fe1 C30 127.47(6)
C25 Fe1 C30 119.47(7)
C32 Fe1 C30 68.47(7)
C31 Fe1 C30 40.85(7)
C33 Fe1 C30 67.86(7)
C24 Fe1 C26 69.22(7)
C28 Fe1 C26 68.70(7)
C25 Fe1 C26 40.65(7)
C32 Fe1 C26 106.83(7)
C31 Fe1 C26 118.50(7)
C33 Fe1 C26 126.65(7)
C30 Fe1 C26 153.54(7)
C24 Fe1 C27 69.34(7)
C28 Fe1 C27 40.76(7)
C25 Fe1 C27 68.65(7)
C32 Fe1 C27 118.49(7)
C31 Fe1 C27 152.59(7)
C33 Fe1 C27 107.95(7)
C30 Fe1 C27 165.09(7)
C26 Fe1 C27 40.40(7)
C24 Fe1 C29 118.62(6)
C28 Fe1 C29 107.23(6)
C25 Fe1 C29 153.84(7)
C32 Fe1 C29 69.43(7)
C31 Fe1 C29 69.32(6)
C33 Fe1 C29 40.78(6)
C30 Fe1 C29 40.74(6)
C26 Fe1 C29 164.23(7)
C27 Fe1 C29 126.81(7)
C24 P1 C18 107.62(7)
C24 P1 C12 102.97(8)
C18 P1 C12 102.14(7)
C24 P1 Zn1 119.09(5)
C18 P1 Zn1 111.17(6)
C12 P1 Zn1 112.26(5)
C2 N1 N2 107.48(13)
C2 N1 Zn1 128.34(11)
N2 N1 Zn1 124.12(10)
C4 N2 N1 108.93(12)
C4 N2 B1 126.74(13)
N1 N2 B1 124.22(12)
C9 N4 N3 109.43(13)
C9 N4 B1 126.17(13)
N3 N4 B1 124.01(12)
C7 N3 N4 106.43(13)
C7 N3 Zn1 128.23(11)
N4 N3 Zn1 121.48(10)
N4 B1 N2 109.46(12)
N4 B1 C29 110.19(13)
N2 B1 C29 117.00(13)
N4 B1 H1 106.7(8)
N2 B1 H1 105.1(9)
C29 B1 H1 107.9(9)
Zn1 C1 H1A 109.5
Zn1 C1 H1B 109.5
H1A C1 H1B 109.5
Zn1 C1 H1C 109.5
H1A C1 H1C 109.5
H1B C1 H1C 109.5
N1 C2 C3 109.44(14)
N1 C2 C5 121.13(15)
C3 C2 C5 129.42(15)
C4 C3 C2 105.99(14)
C4 C3 H3 127.0
C2 C3 H3 127.0
N2 C4 C3 108.16(14)
N2 C4 C6 123.49(14)
C3 C4 C6 128.31(15)
C2 C5 H5A 109.5
C2 C5 H5B 109.5
H5A C5 H5B 109.5
C2 C5 H5C 109.5
H5A C5 H5C 109.5
H5B C5 H5C 109.5
C4 C6 H6A 109.5
C4 C6 H6B 109.5
H6A C6 H6B 109.5
C4 C6 H6C 109.5
H6A C6 H6C 109.5
H6B C6 H6C 109.5
N3 C7 C8 110.16(14)
N3 C7 C10 121.90(15)
C8 C7 C10 127.94(15)
C9 C8 C7 105.77(14)
C9 C8 H8 127.1
C7 C8 H8 127.1
N4 C9 C8 108.21(14)
N4 C9 C11 123.32(14)
C8 C9 C11 128.47(15)
C7 C10 H10A 109.5
C7 C10 H10B 109.5
H10A C10 H10B 109.5
C7 C10 H10C 109.5
H10A C10 H10C 109.5
H10B C10 H10C 109.5
C9 C11 H11A 109.5
C9 C11 H11B 109.5
H11A C11 H11B 109.5
C9 C11 H11C 109.5
H11A C11 H11C 109.5
H11B C11 H11C 109.5
C17 C12 C13 119.16(16)
C17 C12 P1 119.21(14)
C13 C12 P1 121.59(14)
C12 C13 C14 120.05(19)
C12 C13 H13 120.0
C14 C13 H13 120.0
C15 C14 C13 120.4(2)
C15 C14 H14 119.8
C13 C14 H14 119.8
C14 C15 C16 119.70(18)
C14 C15 H15 120.1
C16 C15 H15 120.1
C15 C16 C17 120.7(2)
C15 C16 H16 119.7
C17 C16 H16 119.7
C16 C17 C12 119.9(2)
C16 C17 H17 120.0
C12 C17 H17 120.0
C23 C18 C19 118.93(15)
C23 C18 P1 117.99(12)
C19 C18 P1 123.01(13)
C20 C19 C18 119.97(16)
C20 C19 H19 120.0
C18 C19 H19 120.0
C21 C20 C19 120.54(16)
C21 C20 H20 119.7
C19 C20 H20 119.7
C22 C21 C20 119.70(16)
C22 C21 H21 120.1
C20 C21 H21 120.1
C21 C22 C23 119.83(16)
C21 C22 H22 120.1
C23 C22 H22 120.1
C18 C23 C22 120.99(16)
C18 C23 H23 119.5
C22 C23 H23 119.5
C25 C24 C28 107.16(14)
C25 C24 P1 131.28(13)
C28 C24 P1 121.43(12)
C25 C24 Fe1 69.73(9)
C28 C24 Fe1 69.55(9)
P1 C24 Fe1 122.50(8)
C26 C25 C24 108.06(15)
C26 C25 Fe1 70.59(10)
C24 C25 Fe1 68.64(9)
C26 C25 H25 126.0
C24 C25 H25 126.0
Fe1 C25 H25 126.0
C25 C26 C27 108.65(15)
C25 C26 Fe1 68.77(9)
C27 C26 Fe1 70.04(9)
C25 C26 H26 125.7
C27 C26 H26 125.7
Fe1 C26 H26 125.7
C26 C27 C28 108.12(15)
C26 C27 Fe1 69.56(10)
C28 C27 Fe1 68.38(9)
C26 C27 H27 125.9
C28 C27 H27 125.9
Fe1 C27 H27 125.9
C27 C28 C24 108.00(14)
C27 C28 Fe1 70.86(9)
C24 C28 Fe1 68.65(9)
C27 C28 H28 126.0
C24 C28 H28 126.0
Fe1 C28 H28 126.0
C33 C29 C30 105.34(14)
C33 C29 B1 125.21(14)
C30 C29 B1 128.87(14)
C33 C29 Fe1 68.24(9)
C30 C29 Fe1 68.68(9)
B1 C29 Fe1 133.85(11)
C31 C30 C29 109.61(14)
C31 C30 Fe1 69.12(9)
C29 C30 Fe1 70.57(9)
C31 C30 H30 125.2
C29 C30 H30 125.2
Fe1 C30 H30 125.2
C32 C31 C30 107.74(15)
C32 C31 Fe1 69.46(9)
C30 C31 Fe1 70.04(9)
C32 C31 H31 126.1
C30 C31 H31 126.1
Fe1 C31 H31 126.1
C31 C32 C33 107.52(15)
C31 C32 Fe1 69.77(9)
C33 C32 Fe1 69.68(9)
C31 C32 H32 126.2
C33 C32 H32 126.2
Fe1 C32 H32 126.2
C32 C33 C29 109.79(15)
C32 C33 Fe1 69.30(10)
C29 C33 Fe1 70.98(9)
C32 C33 H33 125.1
C29 C33 H33 125.1
Fe1 C33 H33 125.1

loop_
_geom_bond_atom_site_label_1
_geom_bond_atom_site_label_2
_geom_bond_distance
Zn1 C1 1.9908(17)
Zn1 N1 2.0234(13)
Zn1 N3 2.0465(13)
Zn1 P1 2.5519(4)
Fe1 C24 2.0119(16)
Fe1 C28 2.0240(16)
Fe1 C25 2.0265(16)
Fe1 C32 2.0318(17)
Fe1 C31 2.0359(16)
Fe1 C33 2.0368(16)
Fe1 C30 2.0482(16)
Fe1 C26 2.0505(17)
Fe1 C27 2.0568(16)
Fe1 C29 2.0735(16)
P1 C24 1.7908(17)
P1 C18 1.8240(16)
P1 C12 1.8342(16)
N1 C2 1.338(2)
N1 N2 1.3722(18)
N2 C4 1.350(2)
N2 B1 1.567(2)
N4 C9 1.347(2)
N4 N3 1.3772(18)
N4 B1 1.554(2)
N3 C7 1.344(2)
B1 C29 1.608(2)
B1 H1 1.115(17)
C1 H1A 0.9800
C1 H1B 0.9800
C1 H1C 0.9800
C2 C3 1.389(2)
C2 C5 1.496(2)
C3 C4 1.382(2)
C3 H3 0.9500
C4 C6 1.495(2)
C5 H5A 0.9800
C5 H5B 0.9800
C5 H5C 0.9800
C6 H6A 0.9800
C6 H6B 0.9800
C6 H6C 0.9800
C7 C8 1.384(2)
C7 C10 1.491(2)
C8 C9 1.382(2)
C8 H8 0.9500
C9 C11 1.488(2)
C10 H10A 0.9800
C10 H10B 0.9800
C10 H10C 0.9800
C11 H11A 0.9800
C11 H11B 0.9800
C11 H11C 0.9800
C12 C17 1.392(3)
C12 C13 1.392(3)
C13 C14 1.396(3)
C13 H13 0.9500
C14 C15 1.372(3)
C14 H14 0.9500
C15 C16 1.380(3)
C15 H15 0.9500
C16 C17 1.389(3)
C16 H16 0.9500
C17 H17 0.9500
C18 C23 1.387(2)
C18 C19 1.396(2)
C19 C20 1.389(2)
C19 H19 0.9500
C20 C21 1.387(3)
C20 H20 0.9500
C21 C22 1.382(3)
C21 H21 0.9500
C22 C23 1.390(2)
C22 H22 0.9500
C23 H23 0.9500
C24 C25 1.435(2)
C24 C28 1.440(2)
C25 C26 1.416(2)
C25 H25 1.0000
C26 C27 1.418(2)
C26 H26 1.0000
C27 C28 1.421(2)
C27 H27 1.0000
C28 H28 1.0000
C29 C33 1.432(2)
C29 C30 1.435(2)
C30 C31 1.425(2)
C30 H30 1.0000
C31 C32 1.417(3)
C31 H31 1.0000
C32 C33 1.426(2)
C32 H32 1.0000
C33 H33 1.0000
